data_7130814
loop_
_publ_author_name
'More, Sayaji Arjun'
'Sadaphal, Vikas Ashokrao'
'Kuo, Tung-Chun'
'Cheng, Mu-Jeng'
'Liu, Rai-Shung'

_publ_section_title
;
 Reactions of thioalkynes with diarylketenes <i>via</i> [3+2]-annulation
 <i>versus</i> benzannulation using Au and
 P(C<sub>6</sub>F<sub>5</sub>)<sub>3</sub> catalysts.
;
_journal_issue 72
_journal_name_full 'Chemical communications (Cambridge, England)'
_journal_page_first 10064
_journal_page_last 10067
_journal_paper_doi 10.1039/d2cc03613d
_journal_volume 58
_journal_year 2022
_chemical_formula_moiety 'C24 H20 O2 S'
_chemical_formula_sum 'C24 H20 O2 S'
_chemical_formula_weight 372.46
_space_group_crystal_system monoclinic
_space_group_IT_number 14
_space_group_name_Hall '-P 2ybc'
_space_group_name_H-M_alt 'P 1 21/c 1'
_atom_sites_solution_hydrogens geom
_atom_sites_solution_primary dual
_audit_creation_date 2021-12-08
_audit_creation_method
;
Olex2 1.5
(compiled 2021.11.18 svn.ra9532c28 for OlexSys, GUI svn.r6429)
;
_audit_update_record
;
2021-12-08 deposited with the CCDC.	2022-08-16 downloaded from the CCDC.
;
_cell_angle_alpha 90
_cell_angle_beta 96.154(2)
_cell_angle_gamma 90
_cell_formula_units_Z 4
_cell_length_a 13.9643(3)
_cell_length_b 10.0272(2)
_cell_length_c 13.3690(3)
_cell_measurement_reflns_used 7764
_cell_measurement_temperature 100.00(10)
_cell_measurement_theta_max 72.3350
_cell_measurement_theta_min 5.4050
_cell_volume 1861.18(7)
_computing_cell_refinement 'CrysAlisPro 1.171.42.33a (Rigaku OD, 2021)'
_computing_data_collection 'CrysAlisPro 1.171.42.33a (Rigaku OD, 2021)'
_computing_data_reduction 'CrysAlisPro 1.171.42.33a (Rigaku OD, 2021)'
_computing_molecular_graphics 'Olex2 1.5 (Dolomanov et al., 2009)'
_computing_publication_material 'Olex2 1.5 (Dolomanov et al., 2009)'
_computing_structure_refinement 'SHELXL 2018/3 (Sheldrick, 2015)'
_computing_structure_solution 'SHELXT  (Sheldrick, 2015)'
_diffrn_ambient_environment N~2~
_diffrn_ambient_temperature 100.00(10)
_diffrn_detector 'Hybrid Pixel Array Detector'
_diffrn_detector_area_resol_mean 10.0000
_diffrn_detector_type 'HyPix-Arc 150'
_diffrn_measured_fraction_theta_full 0.998
_diffrn_measured_fraction_theta_max 0.998
_diffrn_measurement_details
;
List of Runs (angles in degrees, time in seconds):

  # Type    Start    End  Width  t~exp~   \w     \q     \k     \f   Frames
#--------------------------------------------------------------------------
  1  \w     73.00  98.00   0.50    1.56    --   78.57-119.00 -35.50   50
  2  \w     27.00  52.00   0.50    1.56    --   57.89-128.00-142.00   50
  3  \w     44.00  94.00   0.50    1.56    --   71.10-128.00-142.00  100
  4  \w     37.00  97.00   0.50    1.56    --   78.57-118.00-114.46  120
  5  \w     41.00  66.00   0.50    1.56    --   74.39-128.00-142.00   50
  6  \w     61.00  98.00   0.50    1.56    --   78.57-121.00-144.14   74
  7  \w     37.00  77.00   0.50    1.56    --   57.89  15.00-180.00   80
  8  \w     53.00 119.00   0.50    1.56    --   74.39  15.00  90.00  132
  9  \w   -100.00 -45.00   0.50    1.56    --  -60.74 -15.00   0.00  110
 10  \w   -108.00 -61.00   0.50    1.56    --  -73.75 -15.00  30.00   94
 11  \w   -105.00 -62.00   0.50    1.56    --  -60.74 -15.00  90.00   86
 12  \w   -117.00 -58.00   0.50    1.56    --  -73.75 -15.00 150.00  118
 13  \w    -91.00 -44.00   0.50    1.56    --  -60.74 -15.00 -60.00   94
 14  \w   -118.00 -57.00   0.50    1.56    --  -73.68 -15.00 -90.00  122
 15  \w    -94.00 -57.00   0.50    1.56    --  -73.75 -15.00-150.00   74
 16  \w    -83.00 -57.00   0.50    1.56    --  -60.74 -15.00-180.00   52
 17  \w    -69.00 -39.00   0.50    1.56    --  -78.57 116.00 -87.59   60
 18  \w    -73.00 -26.00   0.50    1.56    --  -60.74 125.00   0.00   94
 19  \w    -70.00 -45.00   0.50    1.56    --  -60.74 128.00 -67.00   50
 20  \w    -74.00 -48.00   0.50    1.56    --  -73.68 128.00 -67.00   52
 21  \w    -96.00 -45.00   0.50    1.56    --  -73.75 125.00-120.00  102
 22  \w    -98.00 -38.00   0.50    1.56    --  -78.57 120.00-150.48  120
 23  \w    -96.00 -54.00   0.50    1.56    --  -73.75 125.00-180.00   84
;
_diffrn_measurement_device 'four-circle diffractometer'
_diffrn_measurement_device_type 'XtaLAB Synergy R, DW system, HyPix-Arc 150'
_diffrn_measurement_method '\w scans'
_diffrn_orient_matrix_type 'CrysAlisPro convention (1999,Acta A55,543-557)'
_diffrn_orient_matrix_UB_11 -0.0289699000
_diffrn_orient_matrix_UB_12 0.0075265000
_diffrn_orient_matrix_UB_13 0.1078318000
_diffrn_orient_matrix_UB_21 -0.1069974000
_diffrn_orient_matrix_UB_22 0.0054269000
_diffrn_orient_matrix_UB_23 -0.0422920000
_diffrn_orient_matrix_UB_31 -0.0052045000
_diffrn_orient_matrix_UB_32 -0.1533619000
_diffrn_orient_matrix_UB_33 0.0037613000
_diffrn_radiation_monochromator mirror
_diffrn_radiation_probe x-ray
_diffrn_radiation_type 'Cu K\a'
_diffrn_radiation_wavelength 1.54184
_diffrn_reflns_av_R_equivalents 0.0214
_diffrn_reflns_av_unetI/netI 0.0207
_diffrn_reflns_Laue_measured_fraction_full 0.998
_diffrn_reflns_Laue_measured_fraction_max 0.998
_diffrn_reflns_limit_h_max 16
_diffrn_reflns_limit_h_min -16
_diffrn_reflns_limit_k_max 6
_diffrn_reflns_limit_k_min -11
_diffrn_reflns_limit_l_max 15
_diffrn_reflns_limit_l_min -15
_diffrn_reflns_number 14032
_diffrn_reflns_point_group_measured_fraction_full 0.998
_diffrn_reflns_point_group_measured_fraction_max 0.998
_diffrn_reflns_theta_full 67.064
_diffrn_reflns_theta_max 67.064
_diffrn_reflns_theta_min 3.183
_diffrn_source 'Rotating-anode X-ray tube'
_diffrn_source_type 'Rigaku (Cu) X-ray Source'
_exptl_absorpt_coefficient_mu 1.665
_exptl_absorpt_correction_T_max 0.993
_exptl_absorpt_correction_T_min 0.910
_exptl_absorpt_correction_type gaussian
_exptl_absorpt_process_details
;
CrysAlisPro 1.171.42.33a (Rigaku Oxford Diffraction, 2021)
Numerical absorption correction based on gaussian integration over
a multifaceted crystal model
Empirical absorption correction using spherical harmonics,
implemented in SCALE3 ABSPACK scaling algorithm.
;
_exptl_crystal_colour yellow
_exptl_crystal_colour_primary yellow
_exptl_crystal_density_diffrn 1.329
_exptl_crystal_description block
_exptl_crystal_F_000 784
_exptl_crystal_size_max 0.129
_exptl_crystal_size_mid 0.075
_exptl_crystal_size_min 0.049
_refine_diff_density_max 0.220
_refine_diff_density_min -0.281
_refine_diff_density_rms 0.040
_refine_ls_extinction_method none
_refine_ls_goodness_of_fit_ref 1.072
_refine_ls_hydrogen_treatment constr
_refine_ls_matrix_type full
_refine_ls_number_parameters 246
_refine_ls_number_reflns 3307
_refine_ls_number_restraints 0
_refine_ls_restrained_S_all 1.072
_refine_ls_R_factor_all 0.0366
_refine_ls_R_factor_gt 0.0320
_refine_ls_shift/su_max 0.001
_refine_ls_shift/su_mean 0.000
_refine_ls_structure_factor_coef Fsqd
_refine_ls_weighting_details 'w=1/[\s^2^(Fo^2^)+(0.0426P)^2^+0.6441P] where P=(Fo^2^+2Fc^2^)/3'
_refine_ls_weighting_scheme calc
_refine_ls_wR_factor_gt 0.0821
_refine_ls_wR_factor_ref 0.0844
_reflns_Friedel_coverage 0.000
_reflns_number_gt 2940
_reflns_number_total 3307
_reflns_threshold_expression 'I > 2\s(I)'
_cod_data_source_file d2cc03613d2.cif
_cod_data_source_block 211216lt_auto
_cod_database_code 7130814
_shelx_shelxl_version_number 2018/3
_chemical_oxdiff_formula 'C96  H80  O8  S4  '
_shelx_space_group_comment
;
The symmetry employed for this shelxl refinement is uniquely defined
by the following loop, which should always be used as a source of
symmetry information in preference to the above space-group names.
They are only intended as comments.
;
_shelx_estimated_absorpt_t_max 0.923
_shelx_estimated_absorpt_t_min 0.814
_olex2_refinement_description
;
1. Fixed Uiso
 At 1.2 times of:
  All C(H) groups
 At 1.5 times of:
  All C(H,H,H) groups
2.a Aromatic/amide H refined with riding coordinates:
 C2(H2), C3(H3), C5(H5), C6(H6), C9(H9), C12(H12), C13(H13), C14(H14),
 C15(H15), C16(H16), C19(H19), C20(H20), C22(H22), C23(H23)
2.b Idealised Me refined as rotating group:
 C24(H24A,H24B,H24C), C26(H26A,H26B,H26C)
;
_olex2_submission_special_instructions 'No special instructions were received'
_oxdiff_exptl_absorpt_empirical_details
;
Empirical correction (ABSPACK) includes:
- Absorption correction using spherical harmonics
- Frame scaling
;
_oxdiff_exptl_absorpt_empirical_full_max 1.443
_oxdiff_exptl_absorpt_empirical_full_min 0.618

loop_
_space_group_symop_operation_xyz
'x, y, z'
'-x, y+1/2, -z+1/2'
'-x, -y, -z'
'x, -y-1/2, z-1/2'

loop_
_atom_site_label
_atom_site_type_symbol
_atom_site_fract_x
_atom_site_fract_y
_atom_site_fract_z
_atom_site_U_iso_or_equiv
_atom_site_adp_type
_atom_site_occupancy
_atom_site_site_symmetry_order
_atom_site_calc_flag
_atom_site_refinement_flags_posn
_atom_site_refinement_flags_adp
_atom_site_refinement_flags_occupancy
_atom_site_disorder_assembly
_atom_site_disorder_group
C1 C 0.27421(10) 0.09586(13) 0.74215(10) 0.0200(3) Uani 1 1 d . . . . .
C2 C 0.23853(10) -0.03109(13) 0.69140(10) 0.0209(3) Uani 1 1 d . . . . .
H2 H 0.195422 -0.084595 0.724447 0.025 Uiso 1 1 calc R U . . .
C3 C 0.26322(10) -0.07424(14) 0.60275(10) 0.0219(3) Uani 1 1 d . . . . .
H3 H 0.240274 -0.159935 0.581471 0.026 Uiso 1 1 calc R U . . .
C4 C 0.32146(10) -0.00380(15) 0.53553(10) 0.0219(3) Uani 1 1 d . . . . .
C5 C 0.32742(10) 0.13007(14) 0.52424(10) 0.0230(3) Uani 1 1 d . . . . .
H5 H 0.366819 0.162125 0.475755 0.028 Uiso 1 1 calc R U . . .
C6 C 0.27899(10) 0.22790(14) 0.57963(10) 0.0224(3) Uani 1 1 d . . . . .
H6 H 0.264756 0.310936 0.547171 0.027 Uiso 1 1 calc R U . . .
C7 C 0.25181(10) 0.21370(14) 0.67274(10) 0.0206(3) Uani 1 1 d . . . . .
C8 C 0.19777(10) 0.31109(14) 0.72599(11) 0.0218(3) Uani 1 1 d . . . . .
C9 C 0.18048(10) 0.26534(14) 0.81789(11) 0.0234(3) Uani 1 1 d . . . . .
H9 H 0.149488 0.314503 0.865937 0.028 Uiso 1 1 calc R U . . .
C10 C 0.21629(10) 0.13051(14) 0.83171(10) 0.0216(3) Uani 1 1 d . . . . .
C11 C 0.38010(10) 0.08733(14) 0.78695(10) 0.0214(3) Uani 1 1 d . . . . .
C12 C 0.41591(11) -0.03134(15) 0.83022(11) 0.0272(3) Uani 1 1 d . . . . .
H12 H 0.376268 -0.108545 0.827289 0.033 Uiso 1 1 calc R U . . .
C13 C 0.50955(12) -0.03742(17) 0.87778(12) 0.0322(4) Uani 1 1 d . . . . .
H13 H 0.533591 -0.118945 0.906689 0.039 Uiso 1 1 calc R U . . .
C14 C 0.56763(11) 0.07429(18) 0.88316(11) 0.0326(4) Uani 1 1 d . . . . .
H14 H 0.631485 0.069876 0.915619 0.039 Uiso 1 1 calc R U . . .
C15 C 0.53224(11) 0.19254(17) 0.84101(11) 0.0305(4) Uani 1 1 d . . . . .
H15 H 0.571832 0.269807 0.844908 0.037 Uiso 1 1 calc R U . . .
C16 C 0.43880(10) 0.19915(15) 0.79281(10) 0.0247(3) Uani 1 1 d . . . . .
H16 H 0.415186 0.280815 0.763771 0.030 Uiso 1 1 calc R U . . .
C18 C 0.11911(10) 0.55265(14) 0.76681(11) 0.0236(3) Uani 1 1 d . . . . .
C19 C 0.17310(11) 0.65848(14) 0.80871(11) 0.0262(3) Uani 1 1 d . . . . .
H19 H 0.233133 0.679542 0.785225 0.031 Uiso 1 1 calc R U . . .
C20 C 0.13978(11) 0.73401(15) 0.88501(11) 0.0267(3) Uani 1 1 d . . . . .
H20 H 0.176671 0.807621 0.912238 0.032 Uiso 1 1 calc R U . . .
C21 C 0.05305(11) 0.70310(15) 0.92196(11) 0.0254(3) Uani 1 1 d . . . . .
C22 C -0.00072(11) 0.59689(16) 0.87860(12) 0.0294(3) Uani 1 1 d . . . . .
H22 H -0.060134 0.574532 0.902957 0.035 Uiso 1 1 calc R U . . .
C23 C 0.03066(11) 0.52306(16) 0.80058(12) 0.0288(3) Uani 1 1 d . . . . .
H23 H -0.007958 0.452833 0.770433 0.035 Uiso 1 1 calc R U . . .
C24 C 0.01980(12) 0.78108(16) 1.00809(12) 0.0332(4) Uani 1 1 d . . . . .
H24A H -0.050641 0.787383 0.999636 0.050 Uiso 1 1 calc R U . . .
H24B H 0.047580 0.870883 1.009075 0.050 Uiso 1 1 calc R U . . .
H24C H 0.040805 0.735736 1.071600 0.050 Uiso 1 1 calc R U . . .
C26 C 0.40934(12) -0.04265(16) 0.39354(11) 0.0308(4) Uani 1 1 d . . . . .
H26A H 0.361610 0.003922 0.347008 0.046 Uiso 1 1 calc R U . . .
H26B H 0.437069 -0.116660 0.358402 0.046 Uiso 1 1 calc R U . . .
H26C H 0.460541 0.019611 0.418378 0.046 Uiso 1 1 calc R U . . .
O25 O 0.36363(7) -0.09365(10) 0.47677(7) 0.0263(2) Uani 1 1 d . . . . .
O27 O 0.20477(8) 0.05317(10) 0.89996(7) 0.0269(2) Uani 1 1 d . . . . .
S17 S 0.16374(3) 0.46150(3) 0.66756(3) 0.02673(12) Uani 1 1 d . . . . .

loop_
_atom_site_aniso_label
_atom_site_aniso_U_11
_atom_site_aniso_U_22
_atom_site_aniso_U_33
_atom_site_aniso_U_23
_atom_site_aniso_U_13
_atom_site_aniso_U_12
C1 0.0240(7) 0.0205(7) 0.0161(6) 0.0000(5) 0.0044(5) 0.0003(6)
C2 0.0227(7) 0.0197(7) 0.0200(7) 0.0016(5) 0.0019(5) 0.0000(6)
C3 0.0248(7) 0.0195(7) 0.0212(7) -0.0007(6) 0.0008(6) 0.0002(6)
C4 0.0234(7) 0.0262(7) 0.0160(7) -0.0031(5) 0.0011(5) 0.0038(6)
C5 0.0247(7) 0.0279(8) 0.0168(7) 0.0007(6) 0.0038(5) -0.0010(6)
C6 0.0259(7) 0.0212(7) 0.0198(7) 0.0011(5) 0.0010(5) 0.0005(6)
C7 0.0228(7) 0.0194(7) 0.0195(7) 0.0002(5) 0.0019(5) -0.0006(6)
C8 0.0234(7) 0.0203(7) 0.0212(7) -0.0015(6) 0.0003(5) -0.0003(6)
C9 0.0251(7) 0.0244(7) 0.0210(7) -0.0039(6) 0.0041(6) 0.0006(6)
C10 0.0240(7) 0.0245(7) 0.0166(7) -0.0022(6) 0.0030(5) -0.0019(6)
C11 0.0250(7) 0.0257(7) 0.0142(6) -0.0031(5) 0.0050(5) 0.0015(6)
C12 0.0314(8) 0.0259(8) 0.0238(7) -0.0016(6) 0.0015(6) 0.0021(6)
C13 0.0345(8) 0.0372(9) 0.0240(8) -0.0016(7) -0.0006(6) 0.0113(7)
C14 0.0255(7) 0.0505(10) 0.0216(8) -0.0074(7) 0.0015(6) 0.0052(7)
C15 0.0281(8) 0.0407(9) 0.0233(8) -0.0070(7) 0.0051(6) -0.0065(7)
C16 0.0277(7) 0.0277(7) 0.0193(7) -0.0029(6) 0.0052(6) -0.0013(6)
C18 0.0281(7) 0.0202(7) 0.0221(7) 0.0015(6) 0.0004(6) 0.0060(6)
C19 0.0307(8) 0.0224(7) 0.0258(8) 0.0047(6) 0.0047(6) 0.0005(6)
C20 0.0344(8) 0.0207(7) 0.0243(8) 0.0014(6) -0.0007(6) -0.0016(6)
C21 0.0303(7) 0.0234(7) 0.0216(7) 0.0018(6) -0.0015(6) 0.0063(6)
C22 0.0237(7) 0.0323(8) 0.0321(8) -0.0029(7) 0.0029(6) 0.0021(6)
C23 0.0260(7) 0.0267(8) 0.0328(8) -0.0055(7) -0.0007(6) 0.0001(6)
C24 0.0402(9) 0.0327(8) 0.0265(8) -0.0039(7) 0.0023(7) 0.0052(7)
C26 0.0353(8) 0.0374(9) 0.0213(7) -0.0025(6) 0.0101(6) 0.0033(7)
O25 0.0322(5) 0.0281(5) 0.0194(5) -0.0028(4) 0.0067(4) 0.0048(5)
O27 0.0365(6) 0.0251(5) 0.0203(5) 0.0010(4) 0.0082(4) -0.0015(4)
S17 0.0361(2) 0.0222(2) 0.02223(19) 0.00164(14) 0.00480(15) 0.00639(15)

loop_
_atom_type_symbol
_atom_type_description
_atom_type_scat_dispersion_real
_atom_type_scat_dispersion_imag
_atom_type_scat_source
C C 0.0181 0.0091 'International Tables Vol C Tables 4.2.6.8 and 6.1.1.4'
H H 0.0000 0.0000 'International Tables Vol C Tables 4.2.6.8 and 6.1.1.4'
O O 0.0492 0.0322 'International Tables Vol C Tables 4.2.6.8 and 6.1.1.4'
S S 0.3331 0.5567 'International Tables Vol C Tables 4.2.6.8 and 6.1.1.4'

loop_
_exptl_crystal_face_index_h
_exptl_crystal_face_index_k
_exptl_crystal_face_index_l
_exptl_crystal_face_perp_dist
0 -1 0 0.0296
0 1 0 0.0454
1 0 0 0.0241
-1 0 0 0.0250
1 0 -2 0.0582
1 -1 -2 0.0516
1 1 -2 0.0576
-1 -1 2 0.0405
-1 1 2 0.0537
-1 2 1 0.0434
2 -1 -1 0.0359
2 -1 0 0.0315
2 2 1 0.0414
-2 -2 -1 0.0407
1 0 1 0.0461
0 -1 2 0.0377

loop_
_geom_angle_atom_site_label_1
_geom_angle_atom_site_label_2
_geom_angle_atom_site_label_3
_geom_angle
_geom_angle_site_symmetry_1
_geom_angle_site_symmetry_3
_geom_angle_publ_flag
C2 C1 C7 110.35(11) . . ?
C2 C1 C10 111.26(11) . . ?
C2 C1 C11 112.80(11) . . ?
C7 C1 C10 101.96(11) . . ?
C7 C1 C11 114.15(11) . . ?
C11 C1 C10 105.69(10) . . ?
C1 C2 H2 117.7 . . ?
C3 C2 C1 124.64(13) . . ?
C3 C2 H2 117.7 . . ?
C2 C3 H3 116.5 . . ?
C2 C3 C4 127.00(13) . . ?
C4 C3 H3 116.5 . . ?
C5 C4 C3 126.44(13) . . ?
C5 C4 O25 123.56(13) . . ?
O25 C4 C3 109.74(12) . . ?
C4 C5 H5 117.3 . . ?
C4 C5 C6 125.43(13) . . ?
C6 C5 H5 117.3 . . ?
C5 C6 H6 116.7 . . ?
C7 C6 C5 126.67(13) . . ?
C7 C6 H6 116.7 . . ?
C6 C7 C1 126.06(13) . . ?
C6 C7 C8 126.12(13) . . ?
C8 C7 C1 107.80(11) . . ?
C7 C8 S17 119.32(10) . . ?
C9 C8 C7 111.45(12) . . ?
C9 C8 S17 129.23(11) . . ?
C8 C9 H9 125.1 . . ?
C8 C9 C10 109.81(12) . . ?
C10 C9 H9 125.1 . . ?
C9 C10 C1 108.17(11) . . ?
O27 C10 C1 123.69(12) . . ?
O27 C10 C9 128.14(13) . . ?
C12 C11 C1 119.81(13) . . ?
C16 C11 C1 121.02(13) . . ?
C16 C11 C12 118.94(13) . . ?
C11 C12 H12 119.8 . . ?
C11 C12 C13 120.32(14) . . ?
C13 C12 H12 119.8 . . ?
C12 C13 H13 119.8 . . ?
C14 C13 C12 120.40(15) . . ?
C14 C13 H13 119.8 . . ?
C13 C14 H14 120.2 . . ?
C13 C14 C15 119.53(14) . . ?
C15 C14 H14 120.2 . . ?
C14 C15 H15 119.8 . . ?
C14 C15 C16 120.38(15) . . ?
C16 C15 H15 119.8 . . ?
C11 C16 C15 120.42(14) . . ?
C11 C16 H16 119.8 . . ?
C15 C16 H16 119.8 . . ?
C19 C18 C23 119.72(14) . . ?
C19 C18 S17 118.47(11) . . ?
C23 C18 S17 121.78(12) . . ?
C18 C19 H19 119.9 . . ?
C18 C19 C20 120.25(14) . . ?
C20 C19 H19 119.9 . . ?
C19 C20 H20 119.6 . . ?
C19 C20 C21 120.79(14) . . ?
C21 C20 H20 119.6 . . ?
C20 C21 C22 118.26(14) . . ?
C20 C21 C24 120.49(14) . . ?
C22 C21 C24 121.23(14) . . ?
C21 C22 H22 119.3 . . ?
C23 C22 C21 121.40(14) . . ?
C23 C22 H22 119.3 . . ?
C18 C23 H23 120.2 . . ?
C22 C23 C18 119.52(14) . . ?
C22 C23 H23 120.2 . . ?
C21 C24 H24A 109.5 . . ?
C21 C24 H24B 109.5 . . ?
C21 C24 H24C 109.5 . . ?
H24A C24 H24B 109.5 . . ?
H24A C24 H24C 109.5 . . ?
H24B C24 H24C 109.5 . . ?
H26A C26 H26B 109.5 . . ?
H26A C26 H26C 109.5 . . ?
H26B C26 H26C 109.5 . . ?
O25 C26 H26A 109.5 . . ?
O25 C26 H26B 109.5 . . ?
O25 C26 H26C 109.5 . . ?
C4 O25 C26 117.70(11) . . ?
C8 S17 C18 102.19(7) . . ?

loop_
_geom_bond_atom_site_label_1
_geom_bond_atom_site_label_2
_geom_bond_distance
_geom_bond_site_symmetry_2
_geom_bond_publ_flag
C1 C2 1.5022(19) . ?
C1 C7 1.5142(18) . ?
C1 C10 1.5544(18) . ?
C1 C11 1.5370(19) . ?
C2 H2 0.9500 . ?
C2 C3 1.341(2) . ?
C3 H3 0.9500 . ?
C3 C4 1.458(2) . ?
C4 C5 1.354(2) . ?
C4 O25 1.3692(16) . ?
C5 H5 0.9500 . ?
C5 C6 1.4407(19) . ?
C6 H6 0.9500 . ?
C6 C7 1.3473(19) . ?
C7 C8 1.4646(19) . ?
C8 C9 1.357(2) . ?
C8 S17 1.7409(14) . ?
C9 H9 0.9500 . ?
C9 C10 1.446(2) . ?
C10 O27 1.2212(17) . ?
C11 C12 1.392(2) . ?
C11 C16 1.386(2) . ?
C12 H12 0.9500 . ?
C12 C13 1.393(2) . ?
C13 H13 0.9500 . ?
C13 C14 1.380(2) . ?
C14 H14 0.9500 . ?
C14 C15 1.381(2) . ?
C15 H15 0.9500 . ?
C15 C16 1.394(2) . ?
C16 H16 0.9500 . ?
C18 C19 1.385(2) . ?
C18 C23 1.392(2) . ?
C18 S17 1.7781(15) . ?
C19 H19 0.9500 . ?
C19 C20 1.390(2) . ?
C20 H20 0.9500 . ?
C20 C21 1.391(2) . ?
C21 C22 1.393(2) . ?
C21 C24 1.506(2) . ?
C22 H22 0.9500 . ?
C22 C23 1.388(2) . ?
C23 H23 0.9500 . ?
C24 H24A 0.9800 . ?
C24 H24B 0.9800 . ?
C24 H24C 0.9800 . ?
C26 H26A 0.9800 . ?
C26 H26B 0.9800 . ?
C26 H26C 0.9800 . ?
C26 O25 1.4349(17) . ?

loop_
_geom_torsion_atom_site_label_1
_geom_torsion_atom_site_label_2
_geom_torsion_atom_site_label_3
_geom_torsion_atom_site_label_4
_geom_torsion
_geom_torsion_site_symmetry_1
_geom_torsion_site_symmetry_2
_geom_torsion_site_symmetry_3
_geom_torsion_site_symmetry_4
_geom_torsion_publ_flag
C1 C2 C3 C4 -5.4(2) . . . . ?
C1 C7 C8 C9 -2.68(16) . . . . ?
C1 C7 C8 S17 178.16(10) . . . . ?
C1 C11 C12 C13 -175.14(13) . . . . ?
C1 C11 C16 C15 174.70(12) . . . . ?
C2 C1 C7 C6 -56.38(18) . . . . ?
C2 C1 C7 C8 125.24(12) . . . . ?
C2 C1 C10 C9 -126.59(12) . . . . ?
C2 C1 C10 O27 53.09(18) . . . . ?
C2 C1 C11 C12 -36.59(17) . . . . ?
C2 C1 C11 C16 148.94(12) . . . . ?
C2 C3 C4 C5 -30.4(2) . . . . ?
C2 C3 C4 O25 155.36(14) . . . . ?
C3 C4 C5 C6 2.1(2) . . . . ?
C3 C4 O25 C26 168.87(12) . . . . ?
C4 C5 C6 C7 27.3(2) . . . . ?
C5 C4 O25 C26 -5.6(2) . . . . ?
C5 C6 C7 C1 5.6(2) . . . . ?
C5 C6 C7 C8 -176.30(14) . . . . ?
C6 C7 C8 C9 178.94(14) . . . . ?
C6 C7 C8 S17 -0.2(2) . . . . ?
C7 C1 C2 C3 55.97(18) . . . . ?
C7 C1 C10 C9 -8.96(14) . . . . ?
C7 C1 C10 O27 170.72(13) . . . . ?
C7 C1 C11 C12 -163.59(12) . . . . ?
C7 C1 C11 C16 21.94(17) . . . . ?
C7 C8 C9 C10 -3.39(17) . . . . ?
C7 C8 S17 C18 -171.16(11) . . . . ?
C8 C9 C10 C1 7.96(16) . . . . ?
C8 C9 C10 O27 -171.70(14) . . . . ?
C9 C8 S17 C18 9.85(15) . . . . ?
C10 C1 C2 C3 168.40(13) . . . . ?
C10 C1 C7 C6 -174.66(13) . . . . ?
C10 C1 C7 C8 6.95(14) . . . . ?
C10 C1 C11 C12 85.19(15) . . . . ?
C10 C1 C11 C16 -89.28(14) . . . . ?
C11 C1 C2 C3 -73.02(17) . . . . ?
C11 C1 C7 C6 71.88(18) . . . . ?
C11 C1 C7 C8 -106.50(13) . . . . ?
C11 C1 C10 C9 110.64(12) . . . . ?
C11 C1 C10 O27 -69.67(16) . . . . ?
C11 C12 C13 C14 0.5(2) . . . . ?
C12 C11 C16 C15 0.2(2) . . . . ?
C12 C13 C14 C15 0.0(2) . . . . ?
C13 C14 C15 C16 -0.4(2) . . . . ?
C14 C15 C16 C11 0.3(2) . . . . ?
C16 C11 C12 C13 -0.6(2) . . . . ?
C18 C19 C20 C21 1.4(2) . . . . ?
C19 C18 C23 C22 -2.5(2) . . . . ?
C19 C18 S17 C8 108.39(12) . . . . ?
C19 C20 C21 C22 -1.8(2) . . . . ?
C19 C20 C21 C24 176.95(13) . . . . ?
C20 C21 C22 C23 0.0(2) . . . . ?
C21 C22 C23 C18 2.1(2) . . . . ?
C23 C18 C19 C20 0.8(2) . . . . ?
C23 C18 S17 C8 -73.76(14) . . . . ?
C24 C21 C22 C23 -178.67(14) . . . . ?
O25 C4 C5 C6 175.56(13) . . . . ?
S17 C8 C9 C10 175.66(11) . . . . ?
S17 C18 C19 C20 178.65(11) . . . . ?
S17 C18 C23 C22 179.73(12) . . . . ?

loop_
_exptl_oxdiff_crystal_face_indexfrac_h
_exptl_oxdiff_crystal_face_indexfrac_k
_exptl_oxdiff_crystal_face_indexfrac_l
_exptl_oxdiff_crystal_face_x
_exptl_oxdiff_crystal_face_y
_exptl_oxdiff_crystal_face_z
0.0097 -0.9989 -0.0009 -0.0079 -0.0064 0.1531
-0.0097 0.9989 0.0009 0.0079 0.0064 -0.1531
0.9994 0.0048 0.0004 -0.0289 -0.1069 -0.0059
-0.9994 -0.0048 -0.0004 0.0289 0.1069 0.0059
1.0027 0.0053 -1.9996 -0.2446 -0.0227 -0.0135
1.0123 -0.9936 -2.0005 -0.2525 -0.0291 0.1396
0.9930 1.0042 -1.9986 -0.2367 -0.0163 -0.1667
-0.9930 -1.0042 1.9986 0.2367 0.0163 0.1667
-1.0123 0.9936 2.0005 0.2525 0.0291 -0.1396
-1.0204 1.9927 1.0014 0.1525 0.0776 -0.2965
2.0101 -0.9890 -1.0001 -0.1735 -0.1781 0.1375
2.0085 -0.9893 -0.0001 -0.0656 -0.2203 0.1413
1.9778 2.0072 1.0027 0.0659 -0.2431 -0.3143
-1.9778 -2.0072 -1.0027 -0.0659 0.2431 0.3143
0.9978 0.0046 1.0004 0.0790 -0.1490 -0.0021
0.0064 -0.9993 1.9990 0.2079 -0.0907 0.1607
